data_4100768
loop_
_publ_author_name
'Akio Ojida'
'Yasuko Mito-oka'
'Kazuki Sada'
'Itaru Hamachi'

_publ_section_title
;
Molecular Recognition and Fluorescence Sensing of Monophosphorylated
Peptides in Aqueous Solution by Bis(zinc(II)-dipicolylamine)-Based
Artificial Receptors
;
_journal_name_full 'Journal of the American Chemical Society'
_journal_page_first 2454
_journal_page_last 2463
_journal_paper_doi 10.1021/ja038277x
_journal_volume 126
_journal_year 2004
_chemical_formula_moiety 'C46 H43 N8 O10 P Zn2'
_chemical_formula_sum 'C46 H43 N8 O10 P Zn2'
_chemical_formula_weight 1029.63
_space_group_IT_number 2
_space_group_name_Hall '-P 1'
_space_group_name_H-M_alt 'P -1'
_symmetry_cell_setting triclinic
_symmetry_Int_Tables_number 2
_symmetry_space_group_name_Hall '-P 1'
_symmetry_space_group_name_H-M 'P -1'
_cell_angle_alpha 109.209(4)
_cell_angle_beta 109.749(5)
_cell_angle_gamma 80.477(5)
_cell_formula_units_Z 2
_cell_length_a 12.807(2)
_cell_length_b 15.541(2)
_cell_length_c 12.621(1)
_cell_measurement_temperature 173.1
_cell_volume 2228.5(4)
_exptl_crystal_density_diffrn 1.534
_cod_database_code 4100768

loop_
_symmetry_equiv_pos_as_xyz
x,y,z
-x,-y,-z

loop_
_atom_site_label
_atom_site_type_symbol
_atom_site_fract_x
_atom_site_fract_y
_atom_site_fract_z
_atom_site_U_iso_or_equiv
_atom_site_adp_type
_atom_site_occupancy
_atom_site_symmetry_multiplicity
_atom_site_calc_flag
_atom_site_refinement_flags
_atom_site_disorder_assembly
_atom_site_disorder_group
Zn1 Zn 0.2303(1) 0.1801(1) 0.2512(1) 0.0305(5) Uani 1.00 1 d . . .
Zn2 Zn 0.6658(1) 0.0153(1) 0.1609(1) 0.0271(4) Uani 1.00 1 d . . .
P1 P 0.4187(3) 0.1064(2) 0.1106(3) 0.0300(8) Uani 1.00 1 d . . .
O1 O 0.4916(7) 0.1825(7) 0.1038(8) 0.040(3) Uani 1.00 1 d . . .
O2 O 0.5062(6) 0.0345(6) 0.1425(7) 0.030(2) Uani 1.00 1 d . . .
O3 O 0.3678(7) 0.1545(6) 0.2082(7) 0.033(2) Uani 1.00 1 d . . .
O4 O 0.3307(6) 0.0768(6) -0.0093(7) 0.033(2) Uani 1.00 1 d . . .
O5 O 0.1621(8) 0.0554(7) 0.1937(8) 0.044(3) Uani 1.00 1 d . . .
O6 O 0.0594(8) 0.1463(7) 0.2959(9) 0.042(3) Uani 1.00 1 d . . .
O7 O 0.0272(9) 0.0056(8) 0.227(1) 0.057(3) Uani 1.00 1 d . . .
N1 N 0.2208(8) 0.3298(7) 0.3505(9) 0.031(3) Uani 1.00 1 d . . .
N2 N 0.3044(8) 0.1799(7) 0.428(1) 0.032(3) Uani 1.00 1 d . . .
N3 N 0.1198(9) 0.2333(8) 0.1182(9) 0.035(3) Uani 1.00 1 d . . .
N4 N 0.7094(8) 0.1133(7) 0.3498(8) 0.023(2) Uani 1.00 1 d . . .
N5 N 0.7704(8) -0.0679(7) 0.2620(9) 0.030(3) Uani 1.00 1 d . . .
N6 N 0.7477(9) 0.1154(8) 0.1536(9) 0.032(3) Uani 1.00 1 d . . .
N7 N 0.079(1) 0.0680(9) 0.237(1) 0.044(4) Uani 1.00 1 d . . .
C1 C 0.388(1) 0.4262(9) 0.479(1) 0.033(4) Uani 1.00 1 d . . .
C2 C 0.350(1) 0.513(1) 0.523(1) 0.039(4) Uani 1.00 1 d . . .
C3 C 0.400(1) 0.5598(9) 0.640(1) 0.038(4) Uani 1.00 1 d . . .
C4 C 0.485(1) 0.5241(9) 0.712(1) 0.035(4) Uani 1.00 1 d . . .
C5 C 0.529(1) 0.4335(9) 0.671(1) 0.036(4) Uani 1.00 1 d . . .
C6 C 0.614(1) 0.3935(9) 0.745(1) 0.037(4) Uani 1.00 1 d . . .
C7 C 0.652(1) 0.303(1) 0.703(1) 0.037(4) Uani 1.00 1 d . . .
C8 C 0.730(1) 0.255(1) 0.785(1) 0.044(4) Uani 1.00 1 d . . .
C9 C 0.764(1) 0.166(1) 0.745(1) 0.051(5) Uani 1.00 1 d . . .
C10 C 0.730(1) 0.122(1) 0.621(1) 0.032(4) Uani 1.00 1 d . . .
C11 C 0.6602(9) 0.1598(8) 0.538(1) 0.028(3) Uani 1.00 1 d . . .
C12 C 0.613(1) 0.255(1) 0.578(1) 0.038(4) Uani 1.00 1 d . . .
C13 C 0.5303(9) 0.2947(8) 0.504(1) 0.027(3) Uani 1.00 1 d . . .
C14 C 0.323(1) 0.3720(9) 0.354(1) 0.034(4) Uani 1.00 1 d . . .
C15 C 0.117(1) 0.3731(9) 0.283(1) 0.035(4) Uani 1.00 1 d . . .
C16 C 0.093(1) 0.326(1) 0.151(1) 0.043(4) Uani 1.00 1 d . . .
C17 C 0.039(1) 0.370(1) 0.068(1) 0.046(5) Uani 1.00 1 d . . .
C18 C 0.009(1) 0.317(1) -0.051(1) 0.056(5) Uani 1.00 1 d . . .
C19 C 0.036(1) 0.228(1) -0.081(1) 0.038(4) Uani 1.00 1 d . . .
C20 C 0.091(1) 0.188(1) 0.003(1) 0.045(4) Uani 1.00 1 d . . .
C21 C 0.291(1) 0.2596(9) 0.507(1) 0.026(3) Uani 1.00 1 d . . .
C22 C 0.344(1) 0.269(1) 0.626(1) 0.043(4) Uani 1.00 1 d . . .
C23 C 0.412(1) 0.203(1) 0.665(1) 0.047(4) Uani 1.00 1 d . . .
C24 C 0.426(1) 0.116(1) 0.578(1) 0.043(4) Uani 1.00 1 d . . .
C25 C 0.371(1) 0.113(1) 0.461(1) 0.038(4) Uani 1.00 1 d . . .
C26 C 0.630(1) 0.1079(8) 0.407(1) 0.024(3) Uani 1.00 1 d . . .
C27 C 0.8229(9) 0.0796(8) 0.405(1) 0.024(3) Uani 1.00 1 d . . .
C28 C 0.481(1) 0.3852(9) 0.547(1) 0.033(4) Uani 1.00 1 d . . .
C29 C 0.830(1) -0.0239(8) 0.374(1) 0.030(3) Uani 1.00 1 d . . .
C30 C 0.8913(9) -0.0687(8) 0.451(1) 0.028(3) Uani 1.00 1 d . . .
C31 C 0.899(1) -0.164(1) 0.411(1) 0.037(4) Uani 1.00 1 d . . .
C32 C 0.843(1) -0.2083(9) 0.295(1) 0.032(4) Uani 1.00 1 d . . .
C33 C 0.775(1) -0.1560(9) 0.226(1) 0.030(3) Uani 1.00 1 d . . .
C34 C 0.710(1) 0.2042(9) 0.339(1) 0.034(3) Uani 1.00 1 d . . .
C35 C 0.756(1) 0.1961(9) 0.240(1) 0.028(3) Uani 1.00 1 d . . .
C36 C 0.805(1) 0.271(1) 0.241(1) 0.045(4) Uani 1.00 1 d . . .
C37 C 0.841(1) 0.262(1) 0.144(1) 0.051(5) Uani 1.00 1 d . . .
C38 C 0.839(1) 0.170(1) 0.053(1) 0.057(5) Uani 1.00 1 d . . .
C39 C 0.788(1) 0.102(1) 0.061(1) 0.039(4) Uani 1.00 1 d . . .
C40 C 0.452(1) 0.2511(9) 0.055(1) 0.032(3) Uani 1.00 1 d . . .
C41 C 0.517(1) 0.277(1) 0.008(1) 0.043(4) Uani 1.00 1 d . . .
C42 C 0.486(1) 0.352(1) -0.040(1) 0.054(5) Uani 1.00 1 d . . .
C43 C 0.386(1) 0.396(1) -0.046(1) 0.047(4) Uani 1.00 1 d . . .
C44 C 0.315(1) 0.368(1) -0.003(1) 0.046(4) Uani 1.00 1 d . . .
C45 C 0.349(1) 0.298(1) 0.051(1) 0.041(4) Uani 1.00 1 d . . .
C46 C 0.215(1) 0.329(1) 0.465(1) 0.035(4) Uani 1.00 1 d . . .
H1 H 0.290(1) 0.541(1) 0.475(1) 0.042(4) Uiso 1.00 1 c . . .
H2 H 0.371(1) 0.6199(9) 0.671(1) 0.049(5) Uiso 1.00 1 c . . .
H3 H 0.517(1) 0.5605(9) 0.790(1) 0.040(4) Uiso 1.00 1 c . . .
H4 H 0.646(1) 0.4280(9) 0.824(1) 0.040(4) Uiso 1.00 1 c . . .
H5 H 0.756(1) 0.287(1) 0.866(1) 0.049(5) Uiso 1.00 1 c . . .
H6 H 0.809(1) 0.135(1) 0.798(1) 0.055(5) Uiso 1.00 1 c . . .
H7 H 0.758(1) 0.061(1) 0.595(1) 0.036(4) Uiso 1.00 1 c . . .
H8 H 0.5044(9) 0.2617(8) 0.423(1) 0.031(4) Uiso 1.00 1 c . . .
H9 H 0.299(1) 0.4124(9) 0.306(1) 0.040(4) Uiso 1.00 1 c . . .
H10 H 0.370(1) 0.3241(9) 0.322(1) 0.040(4) Uiso 1.00 1 c . . .
H11 H 0.127(1) 0.4358(9) 0.299(1) 0.037(4) Uiso 1.00 1 c . . .
H12 H 0.056(1) 0.3677(9) 0.307(1) 0.037(4) Uiso 1.00 1 c . . .
H13 H 0.021(1) 0.434(1) 0.091(1) 0.055(5) Uiso 1.00 1 c . . .
H14 H -0.030(1) 0.346(1) -0.110(1) 0.073(7) Uiso 1.00 1 c . . .
H15 H 0.015(1) 0.193(1) -0.162(1) 0.047(5) Uiso 1.00 1 c . . .
H16 H 0.111(1) 0.125(1) -0.021(1) 0.052(5) Uiso 1.00 1 c . . .
H17 H 0.141(1) 0.318(1) 0.458(1) 0.040(4) Uiso 1.00 1 c . . .
H18 H 0.234(1) 0.387(1) 0.521(1) 0.040(4) Uiso 1.00 1 c . . .
H19 H 0.331(1) 0.324(1) 0.682(1) 0.053(5) Uiso 1.00 1 c . . .
H20 H 0.452(1) 0.212(1) 0.746(1) 0.056(5) Uiso 1.00 1 c . . .
H21 H 0.469(1) 0.065(1) 0.600(1) 0.054(5) Uiso 1.00 1 c . . .
H22 H 0.381(1) 0.058(1) 0.402(1) 0.047(5) Uiso 1.00 1 c . . .
H23 H 0.559(1) 0.1316(8) 0.369(1) 0.027(3) Uiso 1.00 1 c . . .
H24 H 0.626(1) 0.0454(8) 0.399(1) 0.027(3) Uiso 1.00 1 c . . .
H25 H 0.8740(9) 0.0973(8) 0.377(1) 0.027(4) Uiso 1.00 1 c . . .
H26 H 0.8418(9) 0.1048(8) 0.488(1) 0.027(4) Uiso 1.00 1 c . . .
H27 H 0.9295(9) -0.0365(8) 0.530(1) 0.030(4) Uiso 1.00 1 c . . .
H28 H 0.850(1) -0.2728(9) 0.265(1) 0.036(4) Uiso 1.00 1 c . . .
H29 H 0.942(1) -0.198(1) 0.464(1) 0.046(5) Uiso 1.00 1 c . . .
H30 H 0.730(1) -0.1861(9) 0.149(1) 0.035(4) Uiso 1.00 1 c . . .
H31 H 0.756(1) 0.2414(9) 0.410(1) 0.035(4) Uiso 1.00 1 c . . .
H32 H 0.637(1) 0.2316(9) 0.322(1) 0.035(4) Uiso 1.00 1 c . . .
H33 H 0.812(1) 0.327(1) 0.303(1) 0.053(5) Uiso 1.00 1 c . . .
H34 H 0.869(1) 0.312(1) 0.137(1) 0.066(6) Uiso 1.00 1 c . . .
H35 H 0.870(1) 0.160(1) -0.009(1) 0.069(6) Uiso 1.00 1 c . . .
H36 H 0.782(1) 0.045(1) 0.002(1) 0.045(5) Uiso 1.00 1 c . . .
H37 H 0.587(1) 0.245(1) 0.009(1) 0.049(5) Uiso 1.00 1 c . . .
H38 H 0.535(1) 0.371(1) -0.069(1) 0.069(6) Uiso 1.00 1 c . . .
H39 H 0.363(1) 0.445(1) -0.080(1) 0.051(5) Uiso 1.00 1 c . . .
H40 H 0.242(1) 0.397(1) -0.010(1) 0.048(4) Uiso 1.00 1 c . . .
H41 H 0.302(1) 0.282(1) 0.085(1) 0.045(4) Uiso 1.00 1 c . . .

loop_
_atom_site_aniso_label
_atom_site_aniso_U_11
_atom_site_aniso_U_22
_atom_site_aniso_U_33
_atom_site_aniso_U_12
_atom_site_aniso_U_13
_atom_site_aniso_U_23
Zn1 0.0224(9) 0.032(1) 0.0290(9) 0.0002(7) 0.0091(7) -0.0013(8)
Zn2 0.0194(8) 0.030(1) 0.0235(8) 0.0019(7) 0.0069(7) -0.0012(7)
P1 0.016(1) 0.039(2) 0.023(2) -0.001(1) 0.007(1) -0.006(1)
O1 0.029(5) 0.039(6) 0.045(6) -0.005(4) 0.007(4) 0.006(5)
O2 0.019(4) 0.036(5) 0.029(4) -0.004(4) 0.011(4) -0.003(4)
O3 0.029(5) 0.038(5) 0.026(4) -0.005(4) 0.016(4) -0.008(4)
O4 0.017(4) 0.039(5) 0.022(4) 0.006(4) -0.001(4) -0.006(4)
O5 0.033(5) 0.048(6) 0.040(6) -0.004(5) 0.011(5) 0.000(5)
O6 0.036(5) 0.035(6) 0.046(6) -0.000(4) 0.013(5) 0.000(5)
O7 0.046(6) 0.052(7) 0.069(7) -0.017(5) -0.000(6) 0.024(6)
N1 0.011(5) 0.034(6) 0.037(6) 0.007(4) 0.002(4) 0.004(5)
N2 0.023(5) 0.019(6) 0.039(6) -0.002(4) 0.001(5) -0.000(5)
N3 0.026(6) 0.053(8) 0.026(6) -0.007(5) 0.014(5) 0.005(5)
N4 0.014(5) 0.021(5) 0.026(5) 0.003(4) 0.002(4) 0.005(4)
N5 0.021(5) 0.035(7) 0.025(5) 0.002(5) 0.007(5) -0.003(5)
N6 0.024(5) 0.041(7) 0.025(6) 0.002(5) 0.007(5) 0.007(5)
N7 0.035(7) 0.045(8) 0.039(7) -0.005(6) -0.010(6) 0.016(6)
C1 0.040(8) 0.022(7) 0.033(7) 0.006(6) 0.018(7) 0.000(6)
C2 0.029(7) 0.037(8) 0.037(7) -0.007(6) 0.008(6) -0.003(7)
C3 0.042(8) 0.024(7) 0.056(9) 0.003(6) 0.026(7) 0.012(7)
C4 0.034(7) 0.028(7) 0.037(7) 0.001(6) 0.016(6) -0.000(6)
C5 0.033(7) 0.033(8) 0.043(8) -0.011(6) 0.028(7) -0.007(7)
C6 0.040(8) 0.026(7) 0.035(7) -0.004(6) 0.008(7) -0.003(6)
C7 0.021(6) 0.050(9) 0.029(7) -0.005(6) 0.014(6) -0.008(6)
C8 0.045(9) 0.05(1) 0.028(7) -0.007(7) -0.003(6) 0.013(7)
C9 0.034(8) 0.07(1) 0.033(7) 0.012(8) 0.003(7) 0.007(8)
C10 0.023(6) 0.037(8) 0.030(7) 0.001(6) 0.005(6) 0.006(6)
C11 0.013(5) 0.026(7) 0.040(7) 0.007(5) 0.008(5) 0.007(6)
C12 0.027(7) 0.046(9) 0.034(7) -0.015(6) 0.009(6) -0.003(6)
C13 0.020(6) 0.024(7) 0.035(7) 0.005(5) 0.008(6) 0.008(6)
C14 0.022(6) 0.037(8) 0.041(7) 0.003(6) 0.012(6) 0.007(6)
C15 0.021(6) 0.039(8) 0.033(7) 0.004(6) 0.002(6) 0.002(6)
C16 0.019(6) 0.07(1) 0.037(7) 0.002(7) 0.003(6) 0.018(7)
C17 0.030(8) 0.07(1) 0.039(9) 0.009(7) 0.010(7) 0.022(8)
C18 0.038(8) 0.10(2) 0.043(9) 0.009(9) 0.017(7) 0.04(1)
C19 0.026(7) 0.06(1) 0.030(7) 0.001(7) 0.013(6) 0.016(7)
C20 0.032(7) 0.06(1) 0.033(7) -0.010(7) 0.012(6) 0.000(7)
C21 0.019(6) 0.032(7) 0.027(6) -0.002(5) 0.013(5) -0.001(6)
C22 0.042(8) 0.06(1) 0.031(7) -0.020(8) 0.021(7) -0.002(7)
C23 0.030(8) 0.06(1) 0.046(9) -0.003(7) 0.004(7) 0.025(8)
C24 0.029(7) 0.05(1) 0.053(9) -0.015(7) 0.007(7) 0.023(8)
C25 0.024(6) 0.038(8) 0.056(9) 0.001(6) 0.027(7) 0.005(7)
C26 0.023(6) 0.019(6) 0.026(6) 0.008(5) 0.013(5) 0.001(5)
C27 0.016(6) 0.031(7) 0.021(6) -0.001(5) 0.003(5) 0.004(5)
C28 0.030(7) 0.033(8) 0.033(7) -0.001(6) 0.011(6) 0.006(6)
C29 0.029(7) 0.023(7) 0.032(7) -0.005(5) 0.022(6) -0.015(6)
C30 0.018(6) 0.024(7) 0.033(7) 0.007(5) 0.004(5) 0.004(6)
C31 0.041(8) 0.041(9) 0.035(7) 0.001(6) 0.019(7) 0.011(6)
C32 0.037(7) 0.022(7) 0.031(7) 0.001(6) 0.014(6) 0.000(6)
C33 0.036(7) 0.027(7) 0.023(6) -0.006(6) 0.019(6) -0.010(6)
C34 0.015(6) 0.043(8) 0.028(7) 0.002(6) 0.010(5) -0.011(6)
C35 0.021(6) 0.034(8) 0.024(6) 0.008(5) 0.002(5) 0.011(6)
C36 0.033(8) 0.05(1) 0.048(9) -0.019(7) 0.008(7) 0.010(7)
C37 0.022(7) 0.09(1) 0.052(9) -0.018(7) 0.001(7) 0.038(9)
C38 0.026(7) 0.11(2) 0.036(8) -0.023(9) -0.005(6) 0.029(9)
C39 0.018(6) 0.06(1) 0.031(7) 0.003(6) -0.002(5) 0.021(7)
C40 0.021(6) 0.035(8) 0.027(6) 0.003(6) 0.005(5) -0.001(6)
C41 0.027(7) 0.06(1) 0.036(8) 0.002(7) 0.018(6) -0.001(7)
C42 0.05(1) 0.07(1) 0.05(1) -0.001(9) 0.032(8) 0.017(9)
C43 0.047(9) 0.05(1) 0.029(7) -0.013(8) 0.005(7) -0.001(7)
C44 0.043(8) 0.037(9) 0.039(8) -0.010(7) 0.000(7) -0.004(7)
C45 0.037(8) 0.046(9) 0.029(7) -0.008(7) 0.004(6) 0.002(6)
C46 0.028(7) 0.046(9) 0.026(7) -0.006(6) 0.016(6) -0.006(6)

loop_
_geom_bond_atom_site_label_1
_geom_bond_site_symmetry_1
_geom_bond_atom_site_label_2
_geom_bond_site_symmetry_2
_geom_bond_distance
_geom_bond_publ_flag
Zn1 . O3 . 1.956(8) yes
Zn1 . O5 . 2.06(1) yes
Zn1 . N1 . 2.257(11) yes
Zn1 . N2 . 2.113(11) yes
Zn1 . N3 . 2.103(12) yes
Zn2 . O2 . 1.960(8) yes
Zn2 . N4 . 2.303(9) yes
Zn2 . N5 . 2.109(11) yes
Zn2 . N6 . 2.057(12) yes
P1 . O1 . 1.66(1) yes
P1 . O2 . 1.498(9) yes
P1 . O3 . 1.510(9) yes
P1 . O4 . 1.527(8) yes
O1 . C40 . 1.350(17) yes
O5 . N7 . 1.311(16) yes
O6 . N7 . 1.235(15) yes
O7 . N7 . 1.216(16) yes
N1 . C14 . 1.538(17) yes
N1 . C15 . 1.506(15) yes
N1 . C46 . 1.481(17) yes
N2 . C21 . 1.339(15) yes
N2 . C25 . 1.317(17) yes
N3 . C16 . 1.381(19) yes
N3 . C20 . 1.341(17) yes
N4 . C26 . 1.458(15) yes
N4 . C27 . 1.475(14) yes
N4 . C34 . 1.469(17) yes
N5 . C29 . 1.358(15) yes
N5 . C33 . 1.291(16) yes
N6 . C35 . 1.355(16) yes
N6 . C39 . 1.376(17) yes
C1 . C2 . 1.352(18) yes
C1 . C14 . 1.538(18) yes
C1 . C28 . 1.407(19) yes
C2 . C3 . 1.385(19) yes
C2 . H1 . 0.95(2) no
C3 . C4 . 1.34(2) yes
C3 . H2 . 0.95(2) no
C4 . C5 . 1.421(19) yes
C4 . H3 . 0.95(2) no
C5 . C6 . 1.38(2) yes
C5 . C28 . 1.457(18) yes
C6 . C7 . 1.399(19) yes
C6 . H4 . 0.95(2) no
C7 . C8 . 1.49(2) yes
C7 . C12 . 1.455(18) yes
C8 . C9 . 1.35(2) yes
C8 . H5 . 0.95(2) no
C9 . C10 . 1.423(18) yes
C9 . H6 . 0.95(2) no
C10 . C11 . 1.359(18) yes
C10 . H7 . 0.95(2) no
C11 . C12 . 1.487(19) yes
C11 . C26 . 1.520(16) yes
C12 . C13 . 1.370(19) yes
C13 . C28 . 1.454(18) yes
C13 . H8 . 0.95(2) no
C14 . H9 . 0.95(1) no
C14 . H10 . 0.95(2) no
C15 . C16 . 1.528(18) yes
C15 . H11 . 0.95(2) no
C15 . H12 . 0.95(1) no
C16 . C17 . 1.36(2) yes
C17 . C18 . 1.40(2) yes
C17 . H13 . 0.95(3) no
C18 . C19 . 1.33(2) yes
C18 . H14 . 0.95(2) no
C19 . C20 . 1.34(2) yes
C19 . H15 . 0.95(2) no
C20 . H16 . 0.95(3) no
C21 . C22 . 1.389(18) yes
C21 . C46 . 1.441(19) yes
C22 . C23 . 1.33(2) yes
C22 . H19 . 0.95(2) no
C23 . C24 . 1.47(2) yes
C23 . H20 . 0.95(2) no
C24 . C25 . 1.39(2) yes
C24 . H21 . 0.95(2) no
C25 . H22 . 0.95(2) no
C26 . H23 . 0.95(2) no
C26 . H24 . 0.95(2) no
C27 . C29 . 1.521(17) yes
C27 . H25 . 0.95(1) no
C27 . H26 . 0.95(2) no
C29 . C30 . 1.345(19) yes
C30 . C31 . 1.402(18) yes
C30 . H27 . 0.95(2) no
C31 . C32 . 1.391(18) yes
C31 . H29 . 0.95(1) no
C32 . C33 . 1.379(19) yes
C32 . H28 . 0.95(2) no
C33 . H30 . 0.95(2) no
C34 . C35 . 1.509(18) yes
C34 . H31 . 0.95(2) no
C34 . H32 . 0.95(2) no
C35 . C36 . 1.41(2) yes
C36 . C37 . 1.40(2) yes
C36 . H33 . 0.95(2) no
C37 . C38 . 1.50(2) yes
C37 . H34 . 0.95(3) no
C38 . C39 . 1.37(2) yes
C38 . H35 . 0.95(2) no
C39 . H36 . 0.95(2) no
C40 . C41 . 1.34(2) yes
C40 . C45 . 1.389(19) yes
C41 . C42 . 1.42(2) yes
C41 . H37 . 0.95(3) no
C42 . C43 . 1.34(2) yes
C42 . H38 . 0.95(2) no
C43 . C44 . 1.40(2) yes
C43 . H39 . 0.95(2) no
C44 . C45 . 1.40(2) yes
C44 . H40 . 0.95(3) no
C45 . H41 . 0.95(1) no
C46 . H17 . 0.95(2) no
C46 . H18 . 0.95(2) no
Zn1 . N2 . 2.113(11) yes
Zn1 . C20 . 3.074(15) yes
Zn1 . C21 . 2.928(12) yes
Zn1 . C25 . 3.055(16) yes
Zn1 . H12 . 3.399(13) no
Zn1 . H22 . 3.097(15) no
Zn2 . P1 . 3.189(3) yes
Zn2 . O1 . 3.24(1) yes
P1 . O2 . 1.498(9) yes
P1 . H23 . 3.076(12) no
P1 . H32 . 3.472(13) no
O1 . O2 . 2.470(14) yes
O1 . H23 . 3.483(16) no
O1 . H32 . 2.695(15) no
N1 . N2 . 2.741(16) yes
N1 . C2 . 3.256(17) yes
N1 . C21 . 2.411(17) yes
N1 . C28 . 3.455(15) yes
N1 . H12 . 2.034(15) no
N2 . C13 . 3.346(16) yes
N2 . C14 . 3.478(19) yes
N2 . C21 . 1.339(15) yes
N2 . H10 . 3.301(19) no
N2 . H17 . 2.762(17) no
N2 . H18 . 3.133(17) no
N2 . H19 . 3.192(17) no
N2 . H21 . 3.251(19) no
C1 . C2 . 1.352(18) yes
C1 . C21 . 3.219(19) yes
C1 . C28 . 1.407(19) yes
C1 . H2 . 3.212(18) no
C2 . C14 . 2.479(18) yes
C2 . H1 . 0.95001(9) no
C2 . H10 . 3.221(18) no
C2 . H11 . 3.321(17) no
C2 . H18 . 2.63(2) no
C10 . C12 . 2.44(2) yes
C10 . C26 . 2.517(17) yes
C10 . C27 . 3.172(18) yes
C10 . H21 . 3.498(18) no
C10 . H23 . 3.229(17) no
C10 . H24 . 2.618(16) no
C10 . H26 . 2.482(18) no
C10 . H27 . 3.462(17) no
C11 . C12 . 1.487(19) yes
C11 . C24 . 3.417(18) yes
C11 . C26 . 1.520(16) yes
C11 . C27 . 2.970(17) yes
C11 . H21 . 3.476(19) no
C11 . H23 . 2.028(17) no
C11 . H24 . 2.028(16) no
C11 . H26 . 2.550(16) no
C11 . H32 . 3.17(2) no
C12 . C13 . 1.370(19) yes
C12 . C23 . 3.42(2) yes
C12 . C24 . 3.489(19) yes
C12 . C26 . 2.606(17) yes
C12 . C28 . 2.47(2) yes
C12 . H23 . 2.638(17) no
C12 . H24 . 3.308(17) no
C12 . H31 . 3.174(19) no
C12 . H32 . 3.231(19) no
C13 . C21 . 3.219(17) yes
C13 . C22 . 3.384(18) yes
C13 . C25 . 3.557(18) yes
C13 . C26 . 3.008(16) yes
C13 . C28 . 1.454(18) yes
C13 . H23 . 2.596(16) no
C13 . H32 . 2.871(17) no
C14 . C21 . 3.16(2) yes
C14 . C28 . 2.564(18) yes
C14 . H12 . 3.276(18) no
C15 . H12 . 0.9500(1) no
C16 . C20 . 2.33(2) yes
C16 . H12 . 2.055(19) no
C17 . C20 . 2.70(2) yes
C17 . H12 . 2.96(2) no
C18 . C20 . 2.30(3) yes
C19 . C20 . 1.34(2) yes
C20 . H14 . 3.16(3) no
C20 . H15 . 2.00(2) no
C20 . H16 . 0.9500(1) no
C20 . H41 . 3.00(2) no
C21 . C22 . 1.389(18) yes
C21 . C23 . 2.40(2) yes
C21 . C24 . 2.79(2) yes
C21 . C25 . 2.313(18) yes
C21 . C28 . 3.172(18) yes
C21 . H10 . 3.313(19) no
C21 . H17 . 1.969(18) no
C21 . H18 . 1.966(19) no
C21 . H19 . 2.022(17) no
C21 . H20 . 3.26(2) no
C21 . H22 . 3.158(18) no
C22 . H17 . 2.92(2) no
C22 . H18 . 2.57(2) no
C22 . H19 . 0.94998(7) no
C22 . H21 . 3.27(2) no
C23 . H19 . 1.97(2) no
C23 . H21 . 2.13(2) no
C24 . H19 . 3.27(2) no
C24 . H21 . 0.94998(9) no
C25 . H21 . 2.07(2) no
C26 . H31 . 2.816(19) no
C27 . H31 . 2.507(18) no
C28 . H1 . 3.26(2) no
C28 . H10 . 2.628(18) no
C28 . H18 . 3.057(18) no
C28 . H19 . 3.369(19) no
C29 . C31 . 2.35(2) yes
C31 . C32 . 1.391(18) yes
C31 . H27 . 2.060(18) no
C31 . H28 . 2.043(18) no
C31 . H29 . 0.94994(8) no
C41 . C42 . 1.42(2) yes
H1 . H2 . 2.322(19) no
H10 . H23 . 3.599(18) no
H10 . H32 . 3.473(17) no
H11 . H12 . 1.55129(14) no
H12 . H13 . 3.09(2) no
H12 . H17 . 2.163(19) no
H12 . H18 . 2.849(17) no
H19 . H20 . 2.29(2) no
H20 . H21 . 2.45(2) no
H21 . H22 . 2.35(2) no
H23 . H31 . 3.080(18) no
H25 . H31 . 2.482(17) no
H26 . H31 . 2.564(19) no
H31 . H32 . 1.55125(18) no
Zn1 . O3 . 1.956(8) yes
Zn1 . N3 . 2.103(12) yes
P1 . O3 . 1.510(9) yes
P1 . H23 . 3.076(12) no
P1 . H32 . 3.472(13) no
O1 . O3 . 2.541(14) yes
O1 . C34 . 3.282(15) yes
O1 . C35 . 3.243(15) yes
O1 . H23 . 3.483(16) no
O1 . H32 . 2.695(15) no
O1 . H37 . 2.455(19) no
O3 . N1 . 3.400(13) yes
O3 . C14 . 3.334(16) yes
O3 . H10 . 2.554(16) no
O3 . H16 . 3.548(16) no
O3 . H41 . 2.766(19) no
N1 . N3 . 2.775(14) yes
N3 . C14 . 3.556(16) yes
N3 . C15 . 2.471(16) yes
N3 . C16 . 1.381(19) yes
N3 . C17 . 2.38(2) yes
N3 . C18 . 2.73(2) yes
N3 . C19 . 2.363(17) yes
N3 . H10 . 3.529(16) no
N3 . H11 . 3.218(17) no
N3 . H12 . 2.862(16) no
N3 . H13 . 3.24(2) no
N3 . H15 . 3.212(17) no
N3 . H16 . 1.976(18) no
N3 . H41 . 2.771(18) no
C1 . C3 . 2.362(18) yes
C1 . C13 . 2.530(17) yes
C3 . H1 . 2.04(2) no
C3 . H18 . 3.324(19) no
C10 . H23 . 3.229(17) no
C11 . C13 . 2.511(16) yes
C11 . C34 . 3.10(2) yes
C11 . H23 . 2.028(17) no
C11 . H31 . 2.99(2) no
C11 . H32 . 3.17(2) no
C12 . C13 . 1.370(19) yes
C12 . C23 . 3.42(2) yes
C12 . C34 . 3.450(18) yes
C12 . H23 . 2.638(17) no
C12 . H31 . 3.174(19) no
C12 . H32 . 3.231(19) no
C13 . C14 . 3.024(18) yes
C13 . C21 . 3.219(17) yes
C13 . C34 . 3.446(17) yes
C13 . H10 . 2.618(18) no
C13 . H23 . 2.596(16) no
C13 . H31 . 3.366(17) no
C13 . H32 . 2.871(17) no
C15 . H13 . 2.72(2) no
C16 . H13 . 2.02(2) no
C17 . H13 . 0.9500(1) no
C18 . H13 . 2.07(2) no
C19 . H13 . 3.23(2) no
C21 . C23 . 2.40(2) yes
C23 . H19 . 1.97(2) no
C23 . H21 . 2.13(2) no
C30 . C31 . 1.402(18) yes
C31 . C32 . 1.391(18) yes
C31 . C33 . 2.379(19) yes
C31 . H30 . 3.232(19) no
C34 . H31 . 0.94997(9) no
C35 . H31 . 2.025(17) no
C36 . H31 . 2.61(2) no
C41 . C43 . 2.39(2) yes
C41 . H37 . 0.95000(11) no
C41 . H38 . 2.08(2) no
C41 . H39 . 3.26(2) no
C43 . H41 . 3.28(2) no
H10 . H23 . 3.599(18) no
H10 . H32 . 3.473(17) no
H11 . H13 . 2.509(19) no
H12 . H13 . 3.09(2) no
H13 . H14 . 2.37(2) no
H23 . H31 . 3.080(18) no
H31 . H32 . 1.55125(18) no
H31 . H33 . 2.50(2) no
Zn1 . C14 . 3.093(14) yes
Zn1 . C46 . 2.966(12) yes
Zn1 . H41 . 3.427(16) no
P1 . O4 . 1.527(8) yes
P1 . C40 . 2.702(15) yes
P1 . C45 . 3.220(16) yes
P1 . H41 . 2.951(16) no
O1 . O4 . 2.564(12) yes
O1 . C34 . 3.282(15) yes
O1 . C40 . 1.350(17) yes
O1 . C41 . 2.31(2) yes
O1 . C45 . 2.424(18) yes
O1 . H41 . 2.636(17) no
O4 . H16 . 2.759(16) no
O4 . H41 . 3.028(17) no
N1 . C14 . 1.538(17) yes
N1 . C46 . 1.481(17) yes
N4 . C10 . 3.306(17) yes
N4 . C11 . 2.506(17) yes
N4 . C12 . 3.456(16) yes
N4 . H31 . 1.998(16) no
C1 . C4 . 2.780(18) yes
C1 . C14 . 1.538(18) yes
C1 . C46 . 2.81(2) yes
C4 . H1 . 3.24(2) no
C10 . H24 . 2.618(16) no
C11 . C24 . 3.417(18) yes
C11 . C34 . 3.10(2) yes
C11 . H24 . 2.028(16) no
C12 . C24 . 3.489(19) yes
C12 . C34 . 3.450(18) yes
C12 . H4 . 3.332(18) no
C12 . H24 . 3.308(17) no
C13 . C14 . 3.024(18) yes
C13 . C34 . 3.446(17) yes
C14 . C15 . 2.483(17) yes
C14 . C16 . 3.176(18) yes
C14 . C21 . 3.16(2) yes
C14 . C46 . 2.56(2) yes
C14 . H1 . 2.615(18) no
C14 . H10 . 0.94998(9) no
C14 . H11 . 2.491(17) no
C14 . H12 . 3.276(18) no
C14 . H17 . 3.35(2) no
C14 . H18 . 2.646(19) no
C14 . H41 . 3.143(19) no
C15 . C46 . 2.477(19) yes
C16 . H14 . 3.23(2) no
C16 . H41 . 2.97(2) no
C17 . H14 . 2.05(2) no
C17 . H40 . 3.22(2) no
C17 . H41 . 3.39(2) no
C18 . H14 . 0.94998(8) no
C18 . H40 . 3.24(2) no
C19 . H14 . 1.98(2) no
C19 . H41 . 3.422(19) no
C21 . C24 . 2.79(2) yes
C21 . C46 . 1.441(19) yes
C24 . H19 . 3.27(2) no
C24 . H21 . 0.94998(9) no
C34 . H31 . 0.94997(9) no
C40 . C41 . 1.34(2) yes
C40 . H41 . 2.032(19) no
C41 . C42 . 1.42(2) yes
C41 . C43 . 2.39(2) yes
C41 . C44 . 2.72(2) yes
C41 . C45 . 2.34(2) yes
C41 . H41 . 3.20(2) no
C43 . H41 . 3.28(2) no
C44 . H41 . 2.05(2) no
C45 . H10 . 3.24(2) no
C45 . H41 . 0.94994(8) no
C46 . H1 . 3.54(2) no
C46 . H10 . 3.085(19) no
C46 . H11 . 2.91(2) no
C46 . H12 . 2.478(18) no
C46 . H17 . 0.95001(12) no
C46 . H18 . 0.94995(8) no
C46 . H19 . 2.659(19) no
H10 . H41 . 2.697(19) no
H13 . H14 . 2.37(2) no
H13 . H40 . 3.38(2) no
H14 . H15 . 2.28(2) no
H14 . H40 . 3.41(2) no
H16 . H41 . 3.38(2) no
H40 . H41 . 2.35(2) no
Zn1 . N7 . 2.736(13) yes
Zn1 . H17 . 3.194(12) no
O1 . H37 . 2.455(19) no
N1 . H17 . 2.010(17) no
C7 . C10 . 2.80(2) yes
C7 . C11 . 2.514(18) yes
C7 . C12 . 1.455(18) yes
C7 . C13 . 2.440(18) yes
C10 . C27 . 3.172(18) yes
C10 . H7 . 0.94993(9) no
C10 . H27 . 3.462(17) no
C11 . C27 . 2.970(17) yes
C11 . H7 . 1.983(18) no
C12 . H7 . 3.30(2) no
C14 . H17 . 3.35(2) no
C15 . C17 . 2.541(19) yes
C15 . H17 . 2.52(2) no
C16 . C17 . 1.36(2) yes
C17 . C18 . 1.40(2) yes
C17 . C19 . 2.37(2) yes
C17 . H11 . 2.652(19) no
C17 . H12 . 2.96(2) no
C17 . H13 . 0.9500(1) no
C17 . H14 . 2.05(2) no
C17 . H15 . 3.24(2) no
C17 . H41 . 3.39(2) no
C21 . H17 . 1.969(18) no
C27 . H31 . 2.507(18) no
C31 . H27 . 2.060(18) no
C41 . H37 . 0.95000(11) no
H11 . H17 . 3.07(2) no
H12 . H17 . 2.163(19) no
H17 . H18 . 1.55126(16) no
H17 . H19 . 3.034(19) no
N1 . H9 . 2.055(19) no
C1 . H9 . 2.044(19) no
C9 . C10 . 1.423(18) yes
C9 . C11 . 2.471(19) yes
C9 . C12 . 2.88(2) yes
C14 . H9 . 0.95001(8) no
C15 . H9 . 2.407(18) no
C16 . C19 . 2.73(2) yes
C16 . H9 . 2.918(18) no
C17 . C19 . 2.37(2) yes
C18 . C19 . 1.33(2) yes
C19 . H13 . 3.23(2) no
C19 . H14 . 1.98(2) no
C19 . H15 . 0.9500(1) no
C19 . H16 . 1.97(2) no
C19 . H41 . 3.422(19) no
C21 . H19 . 2.022(17) no
C29 . C31 . 2.35(2) yes
C31 . H29 . 0.94994(8) no
C41 . H39 . 3.26(2) no
H1 . H9 . 2.412(18) no
H9 . H10 . 1.55122(16) no
H9 . H11 . 2.147(18) no
H9 . H12 . 3.302(19) no
H9 . H18 . 3.24(2) no
H9 . H41 . 2.864(18) no
H17 . H19 . 3.034(19) no
H18 . H19 . 2.42(2) no
Zn1 . H10 . 2.822(13) no
O1 . H10 . 3.554(16) no
N1 . H10 . 2.047(16) no
C1 . H10 . 2.053(17) no
C10 . C11 . 1.359(18) yes
C10 . C12 . 2.44(2) yes
C10 . H21 . 3.498(18) no
C13 . H10 . 2.618(18) no
C14 . H10 . 0.94998(9) no
C15 . H10 . 3.120(17) no
C16 . H10 . 3.478(18) no
C21 . H10 . 3.313(19) no
H1 . H10 . 3.470(18) no
H10 . H11 . 3.280(18) no
H10 . H18 . 3.325(19) no
H10 . H41 . 2.697(19) no
N1 . H11 . 2.024(17) no
C1 . H11 . 3.357(18) no
C10 . C11 . 1.359(18) yes
C11 . C12 . 1.487(19) yes
C11 . C13 . 2.511(16) yes
C11 . H21 . 3.476(19) no
C11 . H31 . 2.99(2) no
C14 . H11 . 2.491(17) no
C15 . H11 . 0.95000(11) no
C16 . H11 . 2.047(19) no
C17 . H11 . 2.652(19) no
H1 . H11 . 2.753(17) no
H10 . H11 . 3.280(18) no
H11 . H12 . 1.55129(14) no
H11 . H13 . 2.509(19) no
H11 . H17 . 3.07(2) no
H11 . H18 . 2.956(19) no
Zn2 . C33 . 3.021(14) yes
Zn2 . C34 . 3.054(13) yes
Zn2 . C35 . 2.945(13) yes
Zn2 . C39 . 3.006(15) yes
Zn2 . H23 . 3.240(11) no
Zn2 . H30 . 3.069(14) no
Zn2 . H32 . 3.344(13) no
Zn2 . H36 . 3.044(14) no
O2 . O3 . 2.488(11) yes
O2 . H23 . 2.665(13) no
O2 . H32 . 3.447(15) no
O3 . N2 . 3.038(15) yes
O3 . C25 . 3.450(18) yes
O3 . C26 . 3.581(15) yes
O3 . H22 . 3.209(18) no
O3 . H23 . 2.662(15) no
O3 . H32 . 3.498(15) no
N2 . C13 . 3.346(16) yes
N2 . C23 . 2.759(19) yes
N2 . H23 . 3.502(15) no
N3 . C20 . 1.341(17) yes
N3 . H12 . 2.862(16) no
C2 . C3 . 1.385(19) yes
C2 . H3 . 3.241(19) no
C3 . C28 . 2.756(19) yes
C3 . H2 . 0.94997(9) no
C12 . C13 . 1.370(19) yes
C12 . C23 . 3.42(2) yes
C12 . C34 . 3.450(18) yes
C12 . H23 . 2.638(17) no
C12 . H31 . 3.174(19) no
C12 . H32 . 3.231(19) no
C13 . C21 . 3.219(17) yes
C13 . C22 . 3.384(18) yes
C13 . C25 . 3.557(18) yes
C13 . C26 . 3.008(16) yes
C13 . C28 . 1.454(18) yes
C13 . H23 . 2.596(16) no
C13 . H32 . 2.871(17) no
C21 . C23 . 2.40(2) yes
C22 . C23 . 1.33(2) yes
C23 . C24 . 1.47(2) yes
C23 . C25 . 2.41(2) yes
C23 . H20 . 0.95006(11) no
C23 . H21 . 2.13(2) no
C23 . H22 . 3.27(2) no
C25 . H23 . 3.108(17) no
C26 . C34 . 2.450(19) yes
C26 . H23 . 0.9500(1) no
C26 . H31 . 2.816(19) no
C26 . H32 . 2.51(2) no
C27 . C30 . 2.508(17) yes
C27 . C34 . 2.423(18) yes
C27 . C35 . 3.021(18) yes
C27 . H23 . 3.247(16) no
C27 . H31 . 2.507(18) no
C27 . H32 . 3.230(18) no
C28 . H3 . 3.317(18) no
C29 . C30 . 1.345(19) yes
C29 . C31 . 2.35(2) yes
C29 . C32 . 2.703(17) yes
C29 . C33 . 2.294(16) yes
C29 . H30 . 3.154(16) no
C30 . C32 . 2.405(17) yes
C30 . H24 . 3.517(16) no
C30 . H25 . 2.970(18) no
C30 . H26 . 2.588(17) no
C30 . H27 . 0.9500(1) no
C30 . H28 . 3.268(17) no
C30 . H29 . 2.050(19) no
C31 . C32 . 1.391(18) yes
C31 . H27 . 2.060(18) no
C31 . H28 . 2.043(18) no
C31 . H29 . 0.94994(8) no
C32 . C33 . 1.379(19) yes
C32 . H27 . 3.272(17) no
C32 . H28 . 0.9500(1) no
C32 . H29 . 2.049(19) no
C32 . H30 . 2.014(18) no
C33 . H28 . 2.041(19) no
C33 . H29 . 3.246(19) no
C34 . H23 . 2.579(18) no
C34 . H24 . 3.239(19) no
C34 . H25 . 2.469(17) no
C34 . H26 . 2.777(18) no
C34 . H32 . 0.95000(11) no
C35 . H25 . 2.622(17) no
C35 . H32 . 2.035(17) no
C36 . H25 . 3.51(2) no
C36 . H32 . 2.91(2) no
C42 . C43 . 1.34(2) yes
C42 . H37 . 2.06(2) no
C42 . H38 . 0.95002(8) no
C42 . H39 . 2.00(2) no
H2 . H3 . 2.247(19) no
H12 . H13 . 3.09(2) no
H22 . H23 . 2.922(18) no
H23 . H24 . 1.55120(15) no
H23 . H26 . 3.428(16) no
H23 . H31 . 3.080(18) no
H23 . H32 . 2.288(19) no
H24 . H32 . 3.37(2) no
H25 . H31 . 2.482(17) no
H25 . H32 . 3.392(17) no
H26 . H31 . 2.564(19) no
H26 . H32 . 3.529(18) no
H28 . H30 . 2.328(19) no
H31 . H32 . 1.55125(18) no
H32 . H33 . 3.001(19) no
Zn2 . N4 . 2.303(9) yes
Zn2 . C34 . 3.054(13) yes
Zn2 . H24 . 3.084(12) no
O2 . O4 . 2.566(11) yes
O2 . N4 . 3.076(12) yes
O2 . H24 . 3.037(14) no
O4 . C20 . 3.297(17) yes
N2 . C14 . 3.478(19) yes
N2 . C24 . 2.394(19) yes
N2 . C46 . 2.383(17) yes
N4 . C12 . 3.456(16) yes
N4 . C26 . 1.458(15) yes
N4 . C27 . 1.475(14) yes
N4 . C29 . 2.455(16) yes
N4 . H23 . 1.979(15) no
N4 . H24 . 1.968(16) no
N4 . H25 . 2.003(14) no
N4 . H26 . 2.006(14) no
N4 . H32 . 2.001(17) no
C2 . C4 . 2.395(19) yes
C2 . C14 . 2.479(18) yes
C2 . C46 . 3.33(2) yes
C4 . C28 . 2.447(18) yes
C4 . H2 . 1.970(19) no
C12 . C24 . 3.489(19) yes
C12 . C34 . 3.450(18) yes
C12 . H4 . 3.332(18) no
C12 . H24 . 3.308(17) no
C14 . C21 . 3.16(2) yes
C14 . C28 . 2.564(18) yes
C14 . H12 . 3.276(18) no
C20 . H14 . 3.16(3) no
C20 . H41 . 3.00(2) no
C21 . C24 . 2.79(2) yes
C21 . C46 . 1.441(19) yes
C22 . C24 . 2.40(2) yes
C22 . C46 . 2.49(2) yes
C23 . C24 . 1.47(2) yes
C24 . C25 . 1.39(2) yes
C24 . H20 . 2.11(2) no
C24 . H21 . 0.94998(9) no
C24 . H22 . 2.02(2) no
C25 . H24 . 3.537(16) no
C26 . C34 . 2.450(19) yes
C26 . H24 . 0.95000(11) no
C27 . C34 . 2.423(18) yes
C27 . H24 . 2.628(16) no
C28 . C46 . 3.379(18) yes
C28 . H4 . 3.332(18) no
C29 . H24 . 2.728(16) no
C34 . H23 . 2.579(18) no
C34 . H24 . 3.239(19) no
C34 . H25 . 2.469(17) no
C34 . H26 . 2.777(18) no
C34 . H32 . 0.95000(11) no
C40 . C42 . 2.42(2) yes
C40 . H32 . 3.485(18) no
C41 . C42 . 1.42(2) yes
C42 . C43 . 1.34(2) yes
C42 . C44 . 2.35(2) yes
C42 . C45 . 2.75(2) yes
C42 . H40 . 3.20(2) no
C46 . H12 . 2.478(18) no
H22 . H24 . 3.134(17) no
H23 . H24 . 1.55120(15) no
H24 . H25 . 3.514(17) no
H24 . H26 . 2.792(16) no
H24 . H32 . 3.37(2) no
N2 . H10 . 3.301(19) no
C2 . H10 . 3.221(18) no
C10 . C12 . 2.44(2) yes
C10 . C26 . 2.517(17) yes
C10 . C27 . 3.172(18) yes
C10 . H21 . 3.498(18) no
C10 . H23 . 3.229(17) no
C10 . H24 . 2.618(16) no
C10 . H26 . 2.482(18) no
C10 . H27 . 3.462(17) no
C21 . H10 . 3.313(19) no
C28 . H10 . 2.628(18) no
H10 . H23 . 3.599(18) no
H10 . H32 . 3.473(17) no
O3 . O4 . 2.519(11) yes
O3 . C14 . 3.334(16) yes
O3 . C40 . 3.321(17) yes
O3 . C45 . 3.375(19) yes
O3 . H41 . 2.766(19) no
N3 . C14 . 3.556(16) yes
N3 . H41 . 2.771(18) no
N4 . C34 . 1.469(17) yes
N4 . C35 . 2.434(17) yes
N4 . H23 . 1.979(15) no
N4 . H31 . 1.998(16) no
N4 . H32 . 2.001(17) no
C3 . C4 . 1.34(2) yes
C4 . H3 . 0.95001(9) no
C13 . C14 . 3.024(18) yes
C13 . C34 . 3.446(17) yes
C23 . C24 . 1.47(2) yes
C30 . H24 . 3.517(16) no
C34 . C35 . 1.509(18) yes
C34 . C36 . 2.52(2) yes
C34 . H23 . 2.579(18) no
C34 . H24 . 3.239(19) no
C34 . H31 . 0.94997(9) no
C34 . H32 . 0.95000(11) no
C34 . H33 . 2.70(2) no
C35 . H34 . 3.27(2) no
C36 . H34 . 2.06(2) no
C37 . H34 . 0.95005(9) no
C38 . H34 . 2.14(3) no
C39 . H34 . 3.31(2) no
C40 . C43 . 2.81(2) yes
C40 . H32 . 3.485(18) no
C40 . H37 . 1.982(18) no
C40 . H38 . 3.27(2) no
C41 . C43 . 2.39(2) yes
C41 . H37 . 0.95000(11) no
C41 . H38 . 2.08(2) no
C41 . H39 . 3.26(2) no
C42 . C43 . 1.34(2) yes
C42 . H37 . 2.06(2) no
C42 . H38 . 0.95002(8) no
C42 . H39 . 2.00(2) no
C43 . C44 . 1.40(2) yes
C43 . C45 . 2.43(2) yes
C43 . H37 . 3.24(2) no
C43 . H38 . 1.98(2) no
C43 . H39 . 0.95001(8) no
C43 . H40 . 2.04(2) no
C43 . H41 . 3.28(2) no
C44 . H38 . 3.21(2) no
C44 . H39 . 2.05(2) no
C45 . H37 . 3.20(2) no
C45 . H39 . 3.28(2) no
H3 . H4 . 2.479(19) no
H13 . H14 . 2.37(2) no
H13 . H40 . 3.38(2) no
H23 . H24 . 1.55120(15) no
H24 . H32 . 3.37(2) no
H33 . H34 . 2.38(2) no
H34 . H35 . 2.47(2) no
H34 . H37 . 3.588(19) no
H39 . H40 . 2.34(2) no
N3 . C19 . 2.363(17) yes
N3 . H9 . 3.567(16) no
C19 . H13 . 3.23(2) no
C23 . H19 . 1.97(2) no
C29 . C30 . 1.345(19) yes
C29 . C31 . 2.35(2) yes
C29 . C32 . 2.703(17) yes
C29 . C33 . 2.294(16) yes
C29 . H30 . 3.154(16) no
C30 . H29 . 2.050(19) no
C31 . H29 . 0.94994(8) no
C32 . H29 . 2.049(19) no
C33 . H29 . 3.246(19) no
C35 . C39 . 2.378(18) yes
C36 . C39 . 2.83(2) yes
C37 . C39 . 2.46(2) yes
C38 . C39 . 1.37(2) yes
C39 . H34 . 3.31(2) no
C39 . H35 . 2.03(2) no
C39 . H36 . 0.95001(8) no
C39 . H37 . 3.14(2) no
C43 . H39 . 0.95001(8) no
H38 . H39 . 2.29(2) no
O3 . H10 . 2.554(16) no
N3 . H10 . 3.529(16) no
C10 . H23 . 3.229(17) no
C13 . H10 . 2.618(18) no
H10 . H23 . 3.599(18) no
H10 . H32 . 3.473(17) no
O5 . O7 . 2.218(15) yes
O5 . N7 . 1.311(16) yes
N5 . C27 . 2.436(15) yes
N5 . H27 . 3.227(16) no
C5 . C7 . 2.41(2) yes
C7 . H5 . 2.115(19) no
C15 . C17 . 2.541(19) yes
C15 . H17 . 2.52(2) no
C17 . H15 . 3.24(2) no
C27 . C35 . 3.021(18) yes
C27 . H25 . 0.94996(8) no
C35 . C37 . 2.40(2) yes
C35 . H37 . 3.221(19) no
C37 . H35 . 2.16(2) no
C45 . H37 . 3.20(2) no
H25 . H27 . 3.122(18) no
N5 . H28 . 3.188(17) no
C5 . C28 . 1.457(18) yes
C5 . H8 . 3.341(17) no
C8 . H5 . 0.9500(1) no
C15 . H18 . 2.818(18) no
C18 . H15 . 1.98(2) no
C25 . H8 . 3.339(19) no
C35 . C38 . 2.79(2) yes
C38 . H35 . 0.94997(9) no
N5 . C29 . 1.358(15) yes
C5 . H19 . 3.339(19) no
C9 . H5 . 2.01(2) no
C15 . H9 . 2.407(18) no
C19 . H15 . 0.9500(1) no
C29 . H25 . 2.038(18) no
C35 . C39 . 2.378(18) yes
C39 . H35 . 2.03(2) no
C45 . H9 . 3.354(19) no
C45 . H39 . 3.28(2) no
C10 . H5 . 3.263(19) no
C15 . H10 . 3.120(17) no
C45 . H10 . 3.24(2) no
C15 . H11 . 0.95000(11) no
C7 . C8 . 1.49(2) yes
C7 . C28 . 2.85(2) yes
C7 . H8 . 3.296(18) no
C8 . H7 . 3.23(2) no
C17 . C18 . 1.40(2) yes
C37 . C38 . 1.50(2) yes
C38 . H37 . 3.16(2) no
H17 . H18 . 1.55126(16) no
H37 . H38 . 2.37(2) no
C7 . C9 . 2.46(2) yes
C9 . H7 . 2.044(19) no
C17 . C19 . 2.37(2) yes
C27 . C29 . 1.521(17) yes
C29 . H7 . 3.042(17) no
C29 . H27 . 2.007(18) no
C37 . C39 . 2.46(2) yes
C39 . H37 . 3.14(2) no
H17 . H19 . 3.034(19) no
H27 . H29 . 2.368(18) no
C7 . C10 . 2.80(2) yes
C10 . C27 . 3.172(18) yes
C10 . H7 . 0.94993(9) no
C10 . H27 . 3.462(17) no
C7 . C11 . 2.514(18) yes
C11 . C27 . 2.970(17) yes
C11 . H7 . 1.983(18) no
C17 . H11 . 2.652(19) no
H11 . H17 . 3.07(2) no
C8 . C9 . 1.35(2) yes
C18 . C19 . 1.33(2) yes
C28 . H9 . 3.253(19) no
C28 . H19 . 3.369(19) no
C38 . C39 . 1.37(2) yes
H8 . H9 . 3.491(18) no
H9 . H18 . 3.24(2) no
H18 . H19 . 2.42(2) no
H28 . H29 . 2.362(18) no
H38 . H39 . 2.29(2) no
C8 . C10 . 2.394(19) yes
C28 . H10 . 2.628(18) no
H8 . H10 . 2.068(18) no
H10 . H18 . 3.325(19) no
C8 . C11 . 2.872(19) yes
C11 . H8 . 2.666(17) no
H11 . H18 . 2.956(19) no
C9 . C10 . 1.423(18) yes
H9 . H10 . 1.55122(16) no
C9 . C11 . 2.471(19) yes
H9 . H11 . 2.147(18) no
C10 . C11 . 1.359(18) yes
H10 . H11 . 3.280(18) no
C17 . H13 . 0.9500(1) no
C18 . C20 . 2.30(3) yes
Zn1 . C16 . 2.983(16) yes
Zn1 . H16 . 3.130(14) no
O5 . H16 . 3.07(2) no
N2 . H19 . 3.192(17) no
C1 . C14 . 1.538(18) yes
C13 . C14 . 3.024(18) yes
C14 . C15 . 2.483(17) yes
C14 . C16 . 3.176(18) yes
C16 . H14 . 3.23(2) no
C17 . H14 . 2.05(2) no
C18 . H14 . 0.94998(8) no
C19 . H14 . 1.98(2) no
C13 . C14 . 3.024(18) yes
C14 . C15 . 2.483(17) yes
C21 . H19 . 2.022(17) no
C14 . C28 . 2.564(18) yes
C46 . H19 . 2.659(19) no
C14 . H8 . 2.722(18) no
C15 . H10 . 3.120(17) no
